data_4505350
loop_
_publ_author_name
'Draper, Neil D.'
'Batchelor, Raymond J.'
'Leznoff, Daniel B.'

_publ_section_title
;
 Tuning the Structures of Mercury Cyanide-Based Coordination Polymers with
 Transition Metal Cations
;
_journal_issue 3
_journal_name_full 'Crystal Growth &amp; Design'
_journal_page_first 621
_journal_paper_doi 10.1021/cg034248m
_journal_volume 4
_journal_year 2004
_chemical_compound_source
;
?
;
_chemical_formula_moiety ' C6 H13 Cl2 Cu1 Hg1 N5 '
_chemical_formula_sum 'C6 H13 Cl2 Cu Hg N5'
_chemical_formula_weight 490.24
_space_group_IT_number 15
_symmetry_cell_setting monoclinic
_symmetry_space_group_name_Hall '-A 2ya'
_symmetry_space_group_name_H-M 'A 1 2/a 1'
_audit_creation_date 03-24-11
_audit_creation_method CRYSTALS_ver_12-03-99
_cell_angle_alpha 90
_cell_angle_beta 97.735(8)
_cell_angle_gamma 90
_cell_formula_units_Z 8
_cell_length_a 15.7274(18)
_cell_length_b 8.6102(8)
_cell_length_c 19.2642(17)
_cell_measurement_reflns_used 36
_cell_measurement_temperature 293
_cell_measurement_theta_max 26
_cell_measurement_theta_min 24
_cell_volume 2584.9(4)
_computing_cell_refinement 'NRC DIFRAC'
_computing_data_collection 'NRC DIFRAC'
_computing_data_reduction 'NRCVAX DATRD2'
_computing_molecular_graphics Ortep-3
_computing_publication_material CRYSTALS
_computing_structure_refinement CRYSTALS
_computing_structure_solution 'SIR 92'
_diffrn_ambient_temperature 293
_diffrn_measured_fraction_theta_max 0.378
_diffrn_measurement_device_type
; 
Enraf-Nonius CAD4 
;
_diffrn_measurement_method \w/2\q
_diffrn_radiation_monochromator graphite
_diffrn_radiation_type 'Mo K\a'
_diffrn_radiation_wavelength 0.71073
_diffrn_reflns_av_R_equivalents 0.00
_diffrn_reflns_limit_h_max 19
_diffrn_reflns_limit_h_min -19
_diffrn_reflns_limit_k_max 10
_diffrn_reflns_limit_k_min 0
_diffrn_reflns_limit_l_max 23
_diffrn_reflns_limit_l_min 0
_diffrn_reflns_number 2601
_diffrn_reflns_theta_max 26.05
_diffrn_reflns_theta_min 2.13
_diffrn_standards_decay_% 1.01
_diffrn_standards_interval_count 17
_diffrn_standards_interval_time 150
_diffrn_standards_number 2
_exptl_absorpt_coefficient_mu 13.899
_exptl_absorpt_correction_T_max 0.18
_exptl_absorpt_correction_T_min 0.09
_exptl_absorpt_correction_type psi-scan
_exptl_crystal_colour ' dark blue '
_exptl_crystal_density_diffrn 2.519
_exptl_crystal_description ' platlet '
_exptl_crystal_F_000 1803.595
_exptl_crystal_size_max 0.40
_exptl_crystal_size_mid 0.17
_exptl_crystal_size_min 0.07
_refine_diff_density_max 1.07
_refine_diff_density_min -0.53
_refine_ls_extinction_coef 2.8(9)
_refine_ls_extinction_method 'Larson 1970 Crystallographic Computing eq 22'
_refine_ls_goodness_of_fit_ref 1.2321
_refine_ls_number_parameters 138
_refine_ls_number_reflns 1705
_refine_ls_R_factor_gt 0.0220
_refine_ls_shift/su_max 0.000307
_refine_ls_structure_factor_coef F
_refine_ls_weighting_details
;
w = 1/(.141E-01*F +0.00 *\s^2^(F ) + 0.00 ) 
;
_refine_ls_weighting_scheme calc
_refine_ls_wR_factor_ref 0.0269
_reflns_limit_h_max 19
_reflns_limit_h_min -19
_reflns_limit_k_max 10
_reflns_limit_k_min 0
_reflns_limit_l_max 23
_reflns_limit_l_min 0
_reflns_number_gt 1705
_reflns_number_total 965
_reflns_threshold_expression >2.50\s(I)
_cod_data_source_file cg034248msi20031205_091740.cif
_cod_data_source_block Cu(dien)Cl_cif
_cod_original_cell_volume 2584.9
_cod_original_sg_symbol_H-M 'A 1 2/a 1 '
_cod_original_formula_sum ' C6 H13 Cl2 Cu1 Hg1 N5 '
_cod_database_code 4505350

loop_
_symmetry_equiv_pos_as_xyz
x,y,z
-x,-y,-z
x,y+1/2,z+1/2
-x,-y+1/2,-z+1/2
-x+1/2,y,-z
x+1/2,-y,z
-x+1/2,y+1/2,-z+1/2
x+1/2,-y+1/2,z+1/2

loop_
_atom_site_label
_atom_site_type_symbol
_atom_site_fract_x
_atom_site_fract_y
_atom_site_fract_z
_atom_site_U_iso_or_equiv
_atom_site_occupancy
_atom_site_adp_type
HG1 HG -0.127781(15) -0.24765(3) 0.249227(12) 0.0326 1.0000 Uani
CU1 CU 0.01434(5) 0.1774(1) 0.33640(4) 0.0270 1.0000 Uani
CL1 CL -0.00272(9) 0.04173(18) 0.23336(7) 0.0276 1.0000 Uani
CL2 CL -0.2541(1) 0.00201(19) 0.22444(9) 0.0354 1.0000 Uani
N1 N -0.1113(3) 0.2010(7) 0.3447(3) 0.0307 1.0000 Uani
N4 N 0.0329(3) 0.2499(6) 0.4360(2) 0.0312 1.0000 Uani
N7 N 0.1427(3) 0.2002(7) 0.3420(3) 0.0311 1.0000 Uani
N11 N -0.0875(4) -0.1599(9) 0.4110(3) 0.0551 1.0000 Uani
N12 N -0.1403(5) -0.3340(11) 0.0890(4) 0.0799 1.0000 Uani
C2 C -0.1205(4) 0.2351(8) 0.4188(3) 0.0387 1.0000 Uani
C3 C -0.0462(4) 0.3320(9) 0.4490(3) 0.0394 1.0000 Uani
C5 C 0.1131(4) 0.3402(9) 0.4439(3) 0.0369 1.0000 Uani
C6 C 0.1790(4) 0.2421(8) 0.4147(3) 0.0370 1.0000 Uani
C11 C -0.1010(5) -0.1956(9) 0.3546(4) 0.0386 1.0000 Uani
C12 C -0.1360(5) -0.2996(9) 0.1444(4) 0.0410 1.0000 Uani
H11 H -0.1342(3) 0.2824(7) 0.3164(3) 0.050(6) 1.0000 Uiso
H12 H -0.1402(3) 0.1096(7) 0.3308(3) 0.050(6) 1.0000 Uiso
H41 H 0.0404(3) 0.1726(6) 0.4699(2) 0.050(6) 1.0000 Uiso
H71 H 0.1555(3) 0.2783(7) 0.3117(3) 0.050(6) 1.0000 Uiso
H72 H 0.1664(3) 0.1071(7) 0.3296(3) 0.050(6) 1.0000 Uiso
H21 H -0.1726(4) 0.2895(8) 0.4213(3) 0.039(6) 1.0000 Uiso
H22 H -0.1207(4) 0.1408(8) 0.4444(3) 0.039(6) 1.0000 Uiso
H31 H -0.0464(4) 0.3456(9) 0.4979(3) 0.037(6) 1.0000 Uiso
H32 H -0.0491(4) 0.4306(9) 0.4266(3) 0.037(6) 1.0000 Uiso
H51 H 0.1310(4) 0.3611(9) 0.4921(3) 0.050(6) 1.0000 Uiso
H52 H 0.1052(4) 0.4353(9) 0.4189(3) 0.050(6) 1.0000 Uiso
H61 H 0.1900(4) 0.1506(8) 0.4420(3) 0.050(6) 1.0000 Uiso
H62 H 0.2309(4) 0.2988(8) 0.4148(3) 0.050(6) 1.0000 Uiso

loop_
_atom_site_aniso_label
_atom_site_aniso_U_11
_atom_site_aniso_U_22
_atom_site_aniso_U_33
_atom_site_aniso_U_23
_atom_site_aniso_U_13
_atom_site_aniso_U_12
Hg1 0.03095(14) 0.03339(15) 0.03349(14) -0.00004(14) 0.00456(9) -0.00010(14)
Cu1 0.0254(4) 0.0314(4) 0.0240(4) -0.0028(4) 0.0021(3) -0.0007(4)
Cl1 0.0306(8) 0.0241(7) 0.0282(9) -0.0025(6) 0.0045(7) -0.0010(7)
Cl2 0.0265(9) 0.0303(9) 0.050(1) -0.0003(7) 0.0068(8) 0.0043(7)
N1 0.031(3) 0.031(3) 0.030(3) -0.001(2) 0.007(2) -0.000(2)
N4 0.031(3) 0.040(3) 0.022(2) -0.001(3) 0.002(2) -0.003(3)
N7 0.026(3) 0.036(3) 0.030(3) -0.004(2) -0.002(2) 0.003(2)
N11 0.070(5) 0.056(5) 0.038(4) 0.003(4) 0.002(3) 0.003(4)
N12 0.099(7) 0.098(7) 0.044(4) -0.010(5) 0.017(4) -0.020(6)
C2 0.037(4) 0.047(5) 0.035(3) -0.007(4) 0.016(3) -0.009(4)
C3 0.036(4) 0.052(5) 0.031(3) -0.016(4) 0.009(3) 0.002(4)
C5 0.035(4) 0.048(5) 0.027(3) -0.004(3) 0.001(3) -0.005(4)
C6 0.028(3) 0.047(4) 0.033(3) 0.000(4) -0.004(3) -0.002(4)
C11 0.042(4) 0.034(4) 0.040(4) 0.012(3) 0.005(3) -0.000(3)
C12 0.036(4) 0.044(5) 0.043(4) -0.003(4) 0.006(3) 0.002(3)

loop_
_atom_type_symbol
_atom_type_scat_dispersion_real
_atom_type_scat_dispersion_imag
_atom_type_scat_Cromer_Mann_a1
_atom_type_scat_Cromer_Mann_b1
_atom_type_scat_Cromer_Mann_a2
_atom_type_scat_Cromer_Mann_b2
_atom_type_scat_Cromer_Mann_a3
_atom_type_scat_Cromer_Mann_b3
_atom_type_scat_Cromer_Mann_a4
_atom_type_scat_Cromer_Mann_b4
_atom_type_scat_Cromer_Mann_c
_atom_type_scat_source
'Hg  ' -2.3894 9.2266 20.6809 0.5450 19.0417 8.4484 21.6575 1.5729 5.9676 38.3246 12.6089 International_Tables_Vol_IV_Table_2.2B
'Cu  ' 0.3201 1.2651 13.3380 3.5828 7.1676 0.2470 5.6158 11.3966 1.6735 64.8126 1.1910 International_Tables_Vol_IV_Table_2.2B
'Cl  ' 0.1484 0.1585 11.4604 0.0104 7.1964 1.1662 6.2556 18.5194 1.6455 47.7784 -9.5574 International_Tables_Vol_IV_Table_2.2B
'N   ' 0.0061 0.0033 12.2126 0.0057 3.1322 9.8933 2.0125 28.9975 1.1663 0.5826 -11.5290 International_Tables_Vol_IV_Table_2.2B
'C   ' 0.0033 0.0016 2.3100 20.8439 1.0200 10.2075 1.5886 0.5687 0.8650 51.6512 0.2156 International_Tables_Vol_IV_Table_2.2B
'H   ' 0.0000 0.0000 0.4930 10.5109 0.3229 26.1257 0.1402 3.1424 0.0408 57.7998 0.0030 International_Tables_Vol_IV_Table_2.2B
'O   ' 0.0106 0.0060 3.0485 13.2771 2.2868 5.7011 1.5463 0.3239 0.8670 32.9089 0.2508 International_Tables_Vol_IV_Table_2.2B
'K   ' 0.2009 0.2494 8.2186 12.7949 7.4398 0.7748 1.0519 213.1870 0.8659 41.6841 1.4228 International_Tables_Vol_IV_Table_2.2B

loop_
_geom_angle_atom_site_label_1
_geom_angle_site_symmetry_1
_geom_angle_atom_site_label_2
_geom_angle_atom_site_label_3
_geom_angle_site_symmetry_3
_geom_angle
_geom_angle_publ_flag
Cl2 . Hg1 Cl2 7_445 97.835(12) yes
Cl2 . Hg1 C11 . 92.6(2) yes
Cl2 7_445 Hg1 C11 . 92.3(2) yes
Cl2 . Hg1 C12 . 92.8(2) yes
Cl2 7_445 Hg1 C12 . 93.0(2) yes
C11 . Hg1 C12 . 171.9(3) yes
Cl1 . Cu1 Cl1 4_555 91.87(6) yes
Cl1 . Cu1 N1 . 96.82(16) yes
Cl1 4_555 Cu1 N1 . 87.08(16) yes
Cl1 . Cu1 N4 . 167.45(17) yes
Cl1 4_555 Cu1 N4 . 100.65(16) yes
N1 . Cu1 N4 . 84.9(2) yes
Cl1 . Cu1 N7 . 95.53(15) yes
Cl1 4_555 Cu1 N7 . 86.62(17) yes
N1 . Cu1 N7 . 166.3(2) yes
N4 . Cu1 N7 . 84.4(2) yes
Cu1 . Cl1 Cu1 4_555 88.13(6) yes
Hg1 . Cl2 Hg1 7_455 160.82(7) yes
Cu1 . N1 C2 . 108.7(4) yes
Cu1 . N1 H11 . 109.63(16) no
C2 . N1 H11 . 109.5(4) no
Cu1 . N1 H12 . 109.80(16) no
C2 . N1 H12 . 109.7(3) no
H11 . N1 H12 . 109.440 no
Cu1 . N4 C3 . 107.1(4) yes
Cu1 . N4 C5 . 106.1(3) yes
C3 . N4 C5 . 117.3(6) yes
Cu1 . N4 H41 . 116.04(16) no
C3 . N4 H41 . 104.6(4) no
C5 . N4 H41 . 106.2(3) no
Cu1 . N7 C6 . 109.3(4) yes
Cu1 . N7 H71 . 109.60(16) no
C6 . N7 H71 . 109.2(4) no
Cu1 . N7 H72 . 109.60(16) no
C6 . N7 H72 . 109.7(3) no
H71 . N7 H72 . 109.439 no
N1 . C2 C3 . 108.2(5) yes
N1 . C2 H21 . 110.0(4) no
C3 . C2 H21 . 109.9(4) no
N1 . C2 H22 . 109.8(4) no
C3 . C2 H22 . 109.5(4) no
H21 . C2 H22 . 109.453 no
N4 . C3 C2 . 107.4(6) yes
N4 . C3 H31 . 110.0(3) no
C2 . C3 H31 . 110.4(3) no
N4 . C3 H32 . 109.9(4) no
C2 . C3 H32 . 109.7(4) no
H31 . C3 H32 . 109.486 no
N4 . C5 C6 . 106.8(6) yes
N4 . C5 H51 . 109.8(3) no
C6 . C5 H51 . 110.1(3) no
N4 . C5 H52 . 110.5(4) no
C6 . C5 H52 . 110.1(4) no
H51 . C5 H52 . 109.490 no
N7 . C6 C5 . 107.0(5) yes
N7 . C6 H61 . 109.8(4) no
C5 . C6 H61 . 110.0(4) no
N7 . C6 H62 . 110.4(3) no
C5 . C6 H62 . 110.2(4) no
H61 . C6 H62 . 109.453 no
Hg1 . C11 N11 . 176.5(7) yes
Hg1 . C12 N12 . 177.0(8) yes

loop_
_geom_bond_atom_site_label_1
_geom_bond_atom_site_label_2
_geom_bond_site_symmetry_2
_geom_bond_distance
_geom_bond_publ_flag
Hg1 Cl2 . 2.9219(16) yes
Hg1 Cl2 7_445 2.9345(16) yes
Hg1 C11 . 2.066(8) yes
Hg1 C12 . 2.055(7) yes
Cu1 Cl1 . 2.2875(16) yes
Cu1 Cl1 4_555 2.7608(17) yes
Cu1 N1 . 2.014(5) yes
Cu1 N4 . 2.001(5) yes
Cu1 N7 . 2.017(5) yes
N1 C2 . 1.483(8) yes
N1 H11 . 0.930 no
N1 H12 . 0.930 no
N4 C3 . 1.481(8) yes
N4 C5 . 1.471(8) yes
N4 H41 . 0.930 no
N7 C6 . 1.483(8) yes
N7 H71 . 0.930 no
N7 H72 . 0.930 no
N11 C11 . 1.122(9) yes
N12 C12 . 1.102(9) yes
C2 C3 . 1.489(9) yes
C2 H21 . 0.950 no
C2 H22 . 0.950 no
C3 H31 . 0.950 no
C3 H32 . 0.950 no
C5 C6 . 1.503(9) yes
C5 H51 . 0.950 no
C5 H52 . 0.950 no
C6 H61 . 0.950 no
C6 H62 . 0.950 no
